data_7014653
loop_
_publ_author_name
'Abbasi, Alireza'
'Skripkin, Mikhail Yu'
'Eriksson, Lars'
'Torapava, Natallia'

_publ_section_title
;
 Ambidentate coordination of dimethyl sulfoxide in rhodium(III)
 complexes.
;
_journal_issue 5
_journal_name_full 'Dalton transactions (Cambridge, England : 2003)'
_journal_page_first 1111
_journal_page_last 1118
_journal_paper_doi 10.1039/c0dt01026j
_journal_volume 40
_journal_year 2011
_chemical_formula_moiety 'C12 H36 O6 Rh S6, 3(C F3 O3 S)'
_chemical_formula_sum 'C15 H36 F9 O15 Rh S9'
_chemical_formula_weight 1018.89
_chemical_name_systematic
;
?
;
_space_group_IT_number 33
_symmetry_cell_setting orthorhombic
_symmetry_space_group_name_Hall 'P 2c -2n'
_symmetry_space_group_name_H-M 'P n a 21'
_atom_sites_solution_hydrogens geom
_atom_sites_solution_primary direct
_atom_sites_solution_secondary difmap
_audit_creation_method SHELXL-97
_cell_angle_alpha 90.00
_cell_angle_beta 90.00
_cell_angle_gamma 90.00
_cell_formula_units_Z 4
_cell_length_a 28.715(5)
_cell_length_b 12.243(2)
_cell_length_c 11.097(2)
_cell_measurement_reflns_used 19457
_cell_measurement_temperature 295(2)
_cell_measurement_theta_max 25.02
_cell_measurement_theta_min 1.42
_cell_volume 3901.2(12)
_computing_cell_refinement 'CrysAlis RED (Oxford Diffraction, 2003)'
_computing_data_collection 'CrysAlis CCD (Oxford Diffraction, 2003)'
_computing_data_reduction 'CrysAlis RED'
_computing_molecular_graphics 'Diamond (Brandenburg, 2001)'
_computing_publication_material 'Platon (Spek, 2003)'
_computing_structure_refinement 'SHELXL-97 (Sheldrick, 2008)'
_computing_structure_solution 'SHELXS-97 (Sheldrick, 2008)'
_diffrn_ambient_temperature 295(2)
_diffrn_detector_area_resol_mean 12
_diffrn_measured_fraction_theta_full 0.999
_diffrn_measured_fraction_theta_max 0.999
_diffrn_measurement_device_type 'X-calibur 2 with Sapphire-III CCD detector'
_diffrn_measurement_method '\w-scans at different \f'
_diffrn_radiation_monochromator graphite
_diffrn_radiation_source 'fine-focus sealed tube'
_diffrn_radiation_type MoK\a
_diffrn_radiation_wavelength 0.71073
_diffrn_reflns_av_R_equivalents 0.0885
_diffrn_reflns_av_sigmaI/netI 0.1915
_diffrn_reflns_limit_h_max 34
_diffrn_reflns_limit_h_min -32
_diffrn_reflns_limit_k_max 14
_diffrn_reflns_limit_k_min -11
_diffrn_reflns_limit_l_max 13
_diffrn_reflns_limit_l_min -13
_diffrn_reflns_number 19457
_diffrn_reflns_theta_full 25.02
_diffrn_reflns_theta_max 25.02
_diffrn_reflns_theta_min 1.42
_diffrn_standards_number 0
_exptl_absorpt_coefficient_mu 1.017
_exptl_absorpt_correction_T_max 0.9117
_exptl_absorpt_correction_T_min 0.8548
_exptl_absorpt_correction_type numerical
_exptl_absorpt_process_details 'X-red (STOE, 1997)'
_exptl_crystal_colour yellow
_exptl_crystal_density_diffrn 1.735
_exptl_crystal_density_method 'not measured'
_exptl_crystal_description needle
_exptl_crystal_F_000 2064
_exptl_crystal_size_max 0.16
_exptl_crystal_size_mid 0.10
_exptl_crystal_size_min 0.09
_refine_diff_density_max 1.331
_refine_diff_density_min -0.582
_refine_diff_density_rms 0.071
_refine_ls_abs_structure_details 'Flack H D (1983), Acta Cryst. A39, 876-881'
_refine_ls_abs_structure_Flack 0.36(5)
_refine_ls_extinction_method none
_refine_ls_goodness_of_fit_ref 0.754
_refine_ls_hydrogen_treatment constr
_refine_ls_matrix_type full
_refine_ls_number_parameters 447
_refine_ls_number_reflns 6798
_refine_ls_number_restraints 159
_refine_ls_restrained_S_all 0.777
_refine_ls_R_factor_all 0.1477
_refine_ls_R_factor_gt 0.0483
_refine_ls_shift/su_max 0.010
_refine_ls_shift/su_mean 0.001
_refine_ls_structure_factor_coef Fsqd
_refine_ls_weighting_details 'calc w=1/[\s^2^(Fo^2^)+(0.0427P)^2^+0.0000P] where P=(Fo^2^+2Fc^2^)/3'
_refine_ls_weighting_scheme calc
_refine_ls_wR_factor_gt 0.0854
_refine_ls_wR_factor_ref 0.1014
_reflns_number_gt 2716
_reflns_number_total 6798
_reflns_threshold_expression I>2\s(I)
_cod_data_source_file C0DT01026J.TXT
_cod_data_source_block Rh-6dmso_I
_cod_original_cell_volume 3901.4(12)
_cod_database_code 7014653

loop_
_symmetry_equiv_pos_as_xyz
'x, y, z'
'-x, -y, z+1/2'
'x+1/2, -y+1/2, z'
'-x+1/2, y+1/2, z+1/2'

loop_
_atom_site_label
_atom_site_type_symbol
_atom_site_fract_x
_atom_site_fract_y
_atom_site_fract_z
_atom_site_U_iso_or_equiv
_atom_site_adp_type
_atom_site_occupancy
_atom_site_symmetry_multiplicity
_atom_site_calc_flag
_atom_site_refinement_flags
_atom_site_disorder_assembly
_atom_site_disorder_group
Rh Rh 0.65018(2) 0.14617(6) 0.79964(10) 0.0506(2) Uani 1 1 d U . .
S1 S 0.53946(8) 0.1664(2) 0.7923(4) 0.0896(9) Uani 1 1 d U . .
O1 O 0.5795(2) 0.0972(5) 0.7701(6) 0.077(2) Uani 1 1 d U . .
C12 C 0.5152(4) 0.1195(10) 0.9287(11) 0.088(4) Uani 1 1 d U . .
H12A H 0.5347 0.1416 0.9947 0.131 Uiso 1 1 calc R . .
H12B H 0.5131 0.0413 0.9270 0.131 Uiso 1 1 calc R . .
H12C H 0.4847 0.1501 0.9387 0.131 Uiso 1 1 calc R . .
C11 C 0.4985(4) 0.1104(11) 0.6907(11) 0.097(4) Uani 1 1 d U . .
H11A H 0.5066 0.1307 0.6099 0.145 Uiso 1 1 calc R . .
H11B H 0.4680 0.1377 0.7095 0.145 Uiso 1 1 calc R . .
H11C H 0.4986 0.0322 0.6977 0.145 Uiso 1 1 calc R . .
S2 S 0.61662(10) 0.2940(3) 0.5933(3) 0.0669(8) Uani 1 1 d U . .
O2 O 0.6452(2) 0.2903(6) 0.7114(6) 0.0643(18) Uani 1 1 d U . .
C22 C 0.6584(4) 0.3467(10) 0.4884(12) 0.098(5) Uani 1 1 d U . .
H22A H 0.6808 0.2909 0.4694 0.147 Uiso 1 1 calc R . .
H22B H 0.6741 0.4082 0.5235 0.147 Uiso 1 1 calc R . .
H22C H 0.6428 0.3693 0.4160 0.147 Uiso 1 1 calc R . .
C21 C 0.5806(4) 0.4074(9) 0.6080(13) 0.094(4) Uani 1 1 d U . .
H21A H 0.5562 0.3914 0.6644 0.140 Uiso 1 1 calc R . .
H21B H 0.5673 0.4250 0.5312 0.140 Uiso 1 1 calc R . .
H21C H 0.5985 0.4683 0.6367 0.140 Uiso 1 1 calc R . .
S3 S 0.64762(11) 0.3364(3) 0.9807(3) 0.0818(9) Uani 1 1 d U . .
O3 O 0.6295(2) 0.2213(6) 0.9532(6) 0.0683(18) Uani 1 1 d U . .
C31 C 0.5974(4) 0.4165(10) 0.9839(13) 0.107(4) Uani 1 1 d U . .
H31A H 0.5872 0.4303 0.9030 0.161 Uiso 1 1 calc R . .
H31B H 0.6041 0.4845 1.0233 0.161 Uiso 1 1 calc R . .
H31C H 0.5734 0.3787 1.0273 0.161 Uiso 1 1 calc R . .
C32 C 0.6592(5) 0.3277(11) 1.1352(12) 0.099(4) Uani 1 1 d U . .
H32A H 0.6853 0.2801 1.1483 0.148 Uiso 1 1 calc R . .
H32B H 0.6324 0.2992 1.1761 0.148 Uiso 1 1 calc R . .
H32C H 0.6663 0.3991 1.1659 0.148 Uiso 1 1 calc R . .
S4 S 0.62736(11) -0.0220(3) 0.9957(3) 0.0742(10) Uani 1 1 d U . .
O4 O 0.6587(2) 0.0029(5) 0.8864(6) 0.0673(18) Uani 1 1 d U . .
C41 C 0.6176(4) -0.1595(9) 0.9817(11) 0.121(4) Uani 1 1 d U . .
H41A H 0.5959 -0.1723 0.9175 0.182 Uiso 1 1 calc R . .
H41B H 0.6051 -0.1874 1.0558 0.182 Uiso 1 1 calc R . .
H41C H 0.6465 -0.1959 0.9641 0.182 Uiso 1 1 calc R . .
C42 C 0.6660(6) -0.0231(13) 1.1175(13) 0.172(7) Uani 1 1 d U . .
H42A H 0.6750 0.0504 1.1364 0.257 Uiso 1 1 calc R . .
H42B H 0.6931 -0.0650 1.0968 0.257 Uiso 1 1 calc R . .
H42C H 0.6510 -0.0554 1.1862 0.257 Uiso 1 1 calc R . .
S5 S 0.64281(11) -0.0323(3) 0.6053(3) 0.0812(11) Uani 1 1 d U . .
O5 O 0.6670(2) 0.0757(5) 0.6418(6) 0.0663(18) Uani 1 1 d U . .
C51 C 0.6167(4) 0.0058(9) 0.4657(12) 0.114(4) Uani 1 1 d U . .
H51A H 0.5901 0.0513 0.4809 0.171 Uiso 1 1 calc R . .
H51B H 0.6071 -0.0586 0.4231 0.171 Uiso 1 1 calc R . .
H51C H 0.6389 0.0453 0.4179 0.171 Uiso 1 1 calc R . .
C52 C 0.6874(4) -0.1097(9) 0.5492(12) 0.111(5) Uani 1 1 d U . .
H52A H 0.7058 -0.1375 0.6146 0.166 Uiso 1 1 calc R . .
H52B H 0.7066 -0.0655 0.4978 0.166 Uiso 1 1 calc R . .
H52C H 0.6749 -0.1696 0.5037 0.166 Uiso 1 1 calc R . .
S6 S 0.72549(8) 0.1721(2) 0.8358(2) 0.0636(9) Uani 1 1 d U . .
O6 O 0.7352(2) 0.2049(7) 0.9580(7) 0.101(3) Uani 1 1 d U . .
C62 C 0.7556(3) 0.0493(6) 0.8027(17) 0.098(3) Uani 1 1 d U . .
H62A H 0.7431 -0.0091 0.8505 0.147 Uiso 1 1 calc R . .
H62B H 0.7881 0.0582 0.8210 0.147 Uiso 1 1 calc R . .
H62C H 0.7521 0.0322 0.7188 0.147 Uiso 1 1 calc R . .
C61 C 0.7502(4) 0.2636(8) 0.7368(10) 0.086(4) Uani 1 1 d U . .
H61A H 0.7373 0.3349 0.7502 0.129 Uiso 1 1 calc R . .
H61B H 0.7439 0.2411 0.6556 0.129 Uiso 1 1 calc R . .
H61C H 0.7833 0.2659 0.7494 0.129 Uiso 1 1 calc R . .
S10 S 0.73926(15) 0.6433(5) 0.8796(4) 0.1434(19) Uani 1 1 d DU . .
O11 O 0.7164(6) 0.5858(15) 0.9752(13) 0.306(9) Uani 1 1 d DU . .
O12 O 0.7369(4) 0.7551(10) 0.8931(17) 0.323(10) Uani 1 1 d DU . .
O13 O 0.7805(3) 0.6038(10) 0.8414(10) 0.212(6) Uani 1 1 d DU . .
C10 C 0.6982(5) 0.6111(10) 0.7735(16) 0.134(5) Uani 1 1 d DU . .
F11 F 0.6575(3) 0.6484(10) 0.7854(16) 0.255(6) Uani 1 1 d DU . .
F12 F 0.6955(4) 0.5128(8) 0.7482(11) 0.276(7) Uani 1 1 d DU . .
F13 F 0.7141(5) 0.6525(14) 0.6692(11) 0.306(8) Uani 1 1 d DU . .
S20 S 0.53008(12) 0.2105(3) 0.3118(4) 0.0959(10) Uani 1 1 d DU . .
O21 O 0.5065(4) 0.1388(8) 0.3906(10) 0.168(4) Uani 1 1 d DU . .
O22 O 0.5632(3) 0.2789(7) 0.3601(9) 0.161(5) Uani 1 1 d DU . .
O23 O 0.5469(4) 0.1509(10) 0.2113(10) 0.201(5) Uani 1 1 d DU . .
C20 C 0.4819(5) 0.2889(12) 0.2552(13) 0.125(4) Uani 1 1 d DU . .
F21 F 0.4644(4) 0.3527(8) 0.3341(11) 0.208(5) Uani 1 1 d DU . .
F22 F 0.4496(3) 0.2345(8) 0.2055(9) 0.209(5) Uani 1 1 d DU . .
F23 F 0.4982(3) 0.3570(8) 0.1698(9) 0.208(5) Uani 1 1 d DU . .
S30 S 0.38960(11) 0.3205(3) 0.8218(6) 0.1238(16) Uani 1 1 d DU . .
O31 O 0.3670(5) 0.3680(9) 0.9247(12) 0.176(5) Uani 1 1 d DU . .
O32 O 0.3993(3) 0.2155(6) 0.8086(14) 0.182(4) Uani 1 1 d DU . .
O33 O 0.3606(5) 0.3615(13) 0.7091(15) 0.259(8) Uani 1 1 d DU . .
C30 C 0.4381(5) 0.3980(10) 0.7879(15) 0.131(4) Uani 1 1 d DU . .
F31 F 0.4634(5) 0.3714(11) 0.8846(14) 0.289(8) Uani 1 1 d DU . .
F32 F 0.4265(3) 0.5024(5) 0.7879(12) 0.214(4) Uani 1 1 d DU . .
F33 F 0.4566(5) 0.3780(9) 0.6865(12) 0.216(5) Uani 1 1 d DU . .

loop_
_atom_site_aniso_label
_atom_site_aniso_U_11
_atom_site_aniso_U_22
_atom_site_aniso_U_33
_atom_site_aniso_U_23
_atom_site_aniso_U_13
_atom_site_aniso_U_12
Rh 0.0491(3) 0.0547(4) 0.0481(4) 0.0035(6) -0.0007(7) -0.0001(4)
S1 0.0667(15) 0.121(2) 0.081(2) -0.007(3) -0.005(2) 0.0062(17)
O1 0.095(4) 0.089(5) 0.047(6) -0.029(4) -0.014(3) 0.041(3)
C12 0.065(8) 0.122(11) 0.076(6) -0.004(8) 0.013(6) -0.011(7)
C11 0.082(8) 0.126(11) 0.082(8) 0.001(8) -0.016(7) 0.024(8)
S2 0.0738(19) 0.064(2) 0.063(2) 0.0074(17) -0.0125(16) 0.0028(17)
O2 0.081(5) 0.057(4) 0.055(4) 0.002(3) -0.014(4) 0.010(4)
C22 0.102(10) 0.121(11) 0.071(8) 0.000(8) 0.025(7) 0.018(8)
C21 0.096(9) 0.080(8) 0.105(11) 0.030(8) 0.004(7) 0.030(7)
S3 0.096(2) 0.074(2) 0.075(2) -0.015(2) 0.004(2) -0.007(2)
O3 0.073(4) 0.080(5) 0.051(4) -0.006(4) 0.001(3) -0.007(4)
C31 0.116(9) 0.107(9) 0.100(11) -0.012(9) -0.008(9) 0.014(8)
C32 0.115(11) 0.111(11) 0.070(7) -0.034(7) -0.008(7) -0.009(8)
S4 0.083(2) 0.077(2) 0.062(2) 0.018(2) 0.0060(18) 0.0041(19)
O4 0.060(4) 0.064(4) 0.078(5) 0.020(3) 0.011(3) 0.009(3)
C41 0.155(11) 0.089(7) 0.120(11) 0.021(8) 0.025(9) -0.042(8)
C42 0.218(17) 0.194(16) 0.103(10) 0.065(11) -0.070(11) -0.081(14)
S5 0.086(2) 0.073(2) 0.085(3) -0.021(2) 0.019(2) -0.019(2)
O5 0.073(4) 0.060(4) 0.066(4) -0.012(3) -0.002(3) -0.013(4)
C51 0.121(9) 0.094(9) 0.127(11) -0.031(8) -0.051(9) -0.015(8)
C52 0.105(9) 0.076(9) 0.151(13) -0.046(8) -0.009(8) 0.007(6)
S6 0.0500(13) 0.0729(19) 0.068(3) 0.0059(16) -0.0022(13) -0.0042(13)
O6 0.066(5) 0.166(8) 0.071(5) -0.019(5) -0.019(4) -0.010(5)
C62 0.053(5) 0.057(6) 0.184(11) -0.002(9) 0.007(11) 0.011(5)
C61 0.072(7) 0.072(7) 0.115(9) 0.028(6) 0.012(6) -0.017(6)
S10 0.098(3) 0.194(5) 0.139(4) -0.066(4) -0.029(3) 0.036(4)
O11 0.302(17) 0.50(2) 0.116(9) -0.044(12) 0.048(9) -0.015(17)
O12 0.191(11) 0.214(9) 0.56(3) -0.231(13) -0.118(14) 0.008(9)
O13 0.142(7) 0.332(15) 0.164(13) -0.043(10) -0.014(7) 0.098(9)
C10 0.149(9) 0.088(9) 0.166(12) -0.009(11) -0.047(11) 0.001(9)
F11 0.120(6) 0.362(12) 0.283(13) -0.151(14) -0.087(8) 0.039(8)
F12 0.341(14) 0.158(8) 0.329(19) -0.113(9) -0.134(14) -0.022(8)
F13 0.296(16) 0.47(2) 0.155(10) 0.119(14) -0.048(9) 0.004(17)
S20 0.124(3) 0.090(2) 0.074(2) 0.013(3) -0.023(3) -0.025(2)
O21 0.217(11) 0.138(9) 0.150(9) 0.072(7) 0.021(7) -0.018(7)
O22 0.176(8) 0.101(7) 0.207(13) 0.013(6) -0.095(8) -0.023(6)
O23 0.231(13) 0.266(15) 0.107(8) -0.045(8) 0.013(8) 0.039(10)
C20 0.144(11) 0.122(13) 0.109(13) 0.035(7) -0.036(8) -0.026(7)
F21 0.252(11) 0.158(8) 0.213(13) 0.026(7) 0.015(8) 0.090(7)
F22 0.160(8) 0.207(10) 0.258(12) 0.041(8) -0.095(7) -0.057(7)
F23 0.178(9) 0.240(10) 0.206(11) 0.146(8) -0.037(7) -0.033(7)
S30 0.087(2) 0.080(3) 0.204(5) -0.011(4) 0.044(3) 0.0055(18)
O31 0.180(11) 0.159(11) 0.188(9) -0.034(9) 0.089(9) -0.016(8)
O32 0.226(9) 0.079(5) 0.242(11) 0.017(10) 0.113(11) -0.008(6)
O33 0.196(12) 0.34(2) 0.244(10) -0.055(12) -0.081(11) 0.109(12)
C30 0.164(9) 0.081(7) 0.148(11) 0.077(12) 0.035(8) 0.003(7)
F31 0.289(13) 0.290(15) 0.289(11) -0.048(11) -0.213(12) 0.021(11)
F32 0.265(9) 0.076(5) 0.303(12) 0.054(8) 0.102(11) 0.008(5)
F33 0.265(13) 0.167(9) 0.215(9) 0.056(8) 0.134(9) 0.012(8)

loop_
_atom_type_symbol
_atom_type_description
_atom_type_scat_dispersion_real
_atom_type_scat_dispersion_imag
_atom_type_scat_source
C C 0.0033 0.0016 'International Tables Vol C Tables 4.2.6.8 and 6.1.1.4'
H H 0.0000 0.0000 'International Tables Vol C Tables 4.2.6.8 and 6.1.1.4'
F F 0.0171 0.0103 'International Tables Vol C Tables 4.2.6.8 and 6.1.1.4'
O O 0.0106 0.0060 'International Tables Vol C Tables 4.2.6.8 and 6.1.1.4'
S S 0.1246 0.1234 'International Tables Vol C Tables 4.2.6.8 and 6.1.1.4'
Rh Rh -1.1178 0.9187 'International Tables Vol C Tables 4.2.6.8 and 6.1.1.4'

loop_
_geom_angle_atom_site_label_1
_geom_angle_atom_site_label_2
_geom_angle_atom_site_label_3
_geom_angle
_geom_angle_site_symmetry_1
_geom_angle_site_symmetry_3
_geom_angle_publ_flag
O5 Rh O4 90.8(3) . . ?
O5 Rh O2 88.3(3) . . ?
O4 Rh O2 177.1(3) . . ?
O5 Rh O3 176.2(3) . . ?
O4 Rh O3 91.7(3) . . ?
O2 Rh O3 89.4(3) . . ?
O5 Rh O1 88.6(2) . . ?
O4 Rh O1 86.8(2) . . ?
O2 Rh O1 95.9(3) . . ?
O3 Rh O1 88.7(2) . . ?
O5 Rh S6 89.10(18) . . ?
O4 Rh S6 85.43(19) . . ?
O2 Rh S6 91.8(2) . . ?
O3 Rh S6 93.97(19) . . ?
O1 Rh S6 171.84(19) . . ?
O1 S1 C12 105.6(5) . . ?
O1 S1 C11 101.1(5) . . ?
C12 S1 C11 99.1(5) . . ?
S1 O1 Rh 124.2(4) . . ?
S1 C12 H12A 109.5 . . ?
S1 C12 H12B 109.5 . . ?
H12A C12 H12B 109.5 . . ?
S1 C12 H12C 109.5 . . ?
H12A C12 H12C 109.5 . . ?
H12B C12 H12C 109.5 . . ?
S1 C11 H11A 109.5 . . ?
S1 C11 H11B 109.5 . . ?
H11A C11 H11B 109.5 . . ?
S1 C11 H11C 109.5 . . ?
H11A C11 H11C 109.5 . . ?
H11B C11 H11C 109.5 . . ?
O2 S2 C21 105.0(6) . . ?
O2 S2 C22 101.9(6) . . ?
C21 S2 C22 99.9(6) . . ?
S2 O2 Rh 118.2(4) . . ?
S2 C22 H22A 109.5 . . ?
S2 C22 H22B 109.5 . . ?
H22A C22 H22B 109.5 . . ?
S2 C22 H22C 109.5 . . ?
H22A C22 H22C 109.5 . . ?
H22B C22 H22C 109.5 . . ?
S2 C21 H21A 109.5 . . ?
S2 C21 H21B 109.5 . . ?
H21A C21 H21B 109.5 . . ?
S2 C21 H21C 109.5 . . ?
H21A C21 H21C 109.5 . . ?
H21B C21 H21C 109.5 . . ?
O3 S3 C31 103.9(5) . . ?
O3 S3 C32 101.8(5) . . ?
C31 S3 C32 99.8(6) . . ?
S3 O3 Rh 119.0(4) . . ?
S3 C31 H31A 109.5 . . ?
S3 C31 H31B 109.5 . . ?
H31A C31 H31B 109.5 . . ?
S3 C31 H31C 109.5 . . ?
H31A C31 H31C 109.5 . . ?
H31B C31 H31C 109.5 . . ?
S3 C32 H32A 109.5 . . ?
S3 C32 H32B 109.5 . . ?
H32A C32 H32B 109.5 . . ?
S3 C32 H32C 109.5 . . ?
H32A C32 H32C 109.5 . . ?
H32B C32 H32C 109.5 . . ?
O4 S4 C41 102.6(5) . . ?
O4 S4 C42 103.9(6) . . ?
C41 S4 C42 99.5(7) . . ?
S4 O4 Rh 118.5(4) . . ?
S4 C41 H41A 109.5 . . ?
S4 C41 H41B 109.5 . . ?
H41A C41 H41B 109.5 . . ?
S4 C41 H41C 109.5 . . ?
H41A C41 H41C 109.5 . . ?
H41B C41 H41C 109.5 . . ?
S4 C42 H42A 109.5 . . ?
S4 C42 H42B 109.5 . . ?
H42A C42 H42B 109.5 . . ?
S4 C42 H42C 109.5 . . ?
H42A C42 H42C 109.5 . . ?
H42B C42 H42C 109.5 . . ?
O5 S5 C52 103.4(5) . . ?
O5 S5 C51 101.1(5) . . ?
C52 S5 C51 98.2(6) . . ?
S5 O5 Rh 119.1(4) . . ?
S5 C51 H51A 109.5 . . ?
S5 C51 H51B 109.5 . . ?
H51A C51 H51B 109.5 . . ?
S5 C51 H51C 109.5 . . ?
H51A C51 H51C 109.5 . . ?
H51B C51 H51C 109.5 . . ?
S5 C52 H52A 109.5 . . ?
S5 C52 H52B 109.5 . . ?
H52A C52 H52B 109.5 . . ?
S5 C52 H52C 109.5 . . ?
H52A C52 H52C 109.5 . . ?
H52B C52 H52C 109.5 . . ?
O6 S6 C61 109.8(6) . . ?
O6 S6 C62 109.7(6) . . ?
C61 S6 C62 102.6(6) . . ?
O6 S6 Rh 113.4(3) . . ?
C61 S6 Rh 112.3(4) . . ?
C62 S6 Rh 108.5(3) . . ?
S6 C62 H62A 109.5 . . ?
S6 C62 H62B 109.5 . . ?
H62A C62 H62B 109.5 . . ?
S6 C62 H62C 109.5 . . ?
H62A C62 H62C 109.5 . . ?
H62B C62 H62C 109.5 . . ?
S6 C61 H61A 109.5 . . ?
S6 C61 H61B 109.5 . . ?
H61A C61 H61B 109.5 . . ?
S6 C61 H61C 109.5 . . ?
H61A C61 H61C 109.5 . . ?
H61B C61 H61C 109.5 . . ?
O13 S10 O12 115.7(9) . . ?
O13 S10 O11 117.4(10) . . ?
O12 S10 O11 112.6(9) . . ?
O13 S10 C10 107.9(8) . . ?
O12 S10 C10 105.6(8) . . ?
O11 S10 C10 94.7(10) . . ?
F12 C10 F11 108.5(13) . . ?
F12 C10 F13 101.0(15) . . ?
F11 C10 F13 105.7(15) . . ?
F12 C10 S10 115.0(12) . . ?
F11 C10 S10 118.9(13) . . ?
F13 C10 S10 105.7(12) . . ?
O22 S20 O21 117.9(7) . . ?
O22 S20 O23 112.6(7) . . ?
O21 S20 O23 109.3(6) . . ?
O22 S20 C20 110.1(6) . . ?
O21 S20 C20 100.3(6) . . ?
O23 S20 C20 105.2(8) . . ?
F22 C20 F21 109.4(14) . . ?
F22 C20 F23 105.8(11) . . ?
F21 C20 F23 103.9(13) . . ?
F22 C20 S20 115.7(12) . . ?
F21 C20 S20 113.0(10) . . ?
F23 C20 S20 108.0(10) . . ?
O32 S30 O31 125.2(8) . . ?
O32 S30 O33 109.3(9) . . ?
O31 S30 O33 105.2(5) . . ?
O32 S30 C30 109.8(6) . . ?
O31 S30 C30 108.4(8) . . ?
O33 S30 C30 94.5(9) . . ?
F33 C30 F32 107.0(11) . . ?
F33 C30 F31 116.0(12) . . ?
F32 C30 F31 111.8(14) . . ?
F33 C30 S30 115.2(13) . . ?
F32 C30 S30 109.1(10) . . ?
F31 C30 S30 97.4(10) . . ?

loop_
_geom_bond_atom_site_label_1
_geom_bond_atom_site_label_2
_geom_bond_distance
_geom_bond_site_symmetry_2
_geom_bond_publ_flag
Rh O5 2.011(6) . ?
Rh O4 2.016(6) . ?
Rh O2 2.023(7) . ?
Rh O3 2.026(7) . ?
Rh O1 2.143(6) . ?
Rh S6 2.222(2) . ?
S1 O1 1.449(6) . ?
S1 C12 1.763(12) . ?
S1 C11 1.768(12) . ?
C12 H12A 0.9600 . ?
C12 H12B 0.9600 . ?
C12 H12C 0.9600 . ?
C11 H11A 0.9600 . ?
C11 H11B 0.9600 . ?
C11 H11C 0.9600 . ?
S2 O2 1.547(6) . ?
S2 C21 1.739(11) . ?
S2 C22 1.793(12) . ?
C22 H22A 0.9600 . ?
C22 H22B 0.9600 . ?
C22 H22C 0.9600 . ?
C21 H21A 0.9600 . ?
C21 H21B 0.9600 . ?
C21 H21C 0.9600 . ?
S3 O3 1.533(7) . ?
S3 C31 1.743(11) . ?
S3 C32 1.749(14) . ?
C31 H31A 0.9600 . ?
C31 H31B 0.9600 . ?
C31 H31C 0.9600 . ?
C32 H32A 0.9600 . ?
C32 H32B 0.9600 . ?
C32 H32C 0.9600 . ?
S4 O4 1.540(7) . ?
S4 C41 1.713(11) . ?
S4 C42 1.748(13) . ?
C41 H41A 0.9600 . ?
C41 H41B 0.9600 . ?
C41 H41C 0.9600 . ?
C42 H42A 0.9600 . ?
C42 H42B 0.9600 . ?
C42 H42C 0.9600 . ?
S5 O5 1.548(7) . ?
S5 C52 1.711(11) . ?
S5 C51 1.783(12) . ?
C51 H51A 0.9600 . ?
C51 H51B 0.9600 . ?
C51 H51C 0.9600 . ?
C52 H52A 0.9600 . ?
C52 H52B 0.9600 . ?
C52 H52C 0.9600 . ?
S6 O6 1.441(8) . ?
S6 C61 1.723(9) . ?
S6 C62 1.773(9) . ?
C62 H62A 0.9600 . ?
C62 H62B 0.9600 . ?
C62 H62C 0.9600 . ?
C61 H61A 0.9600 . ?
C61 H61B 0.9600 . ?
C61 H61C 0.9600 . ?
S10 O13 1.346(9) . ?
S10 O12 1.379(11) . ?
S10 O11 1.431(12) . ?
S10 C10 1.712(16) . ?
C10 F12 1.239(12) . ?
C10 F11 1.261(13) . ?
C10 F13 1.344(15) . ?
S20 O22 1.377(7) . ?
S20 O21 1.413(8) . ?
S20 O23 1.416(9) . ?
S20 C20 1.798(15) . ?
C20 F22 1.267(12) . ?
C20 F21 1.277(13) . ?
C20 F23 1.346(13) . ?
S30 O32 1.324(7) . ?
S30 O31 1.436(10) . ?
S30 O33 1.584(12) . ?
S30 C30 1.726(13) . ?
C30 F33 1.268(13) . ?
C30 F32 1.322(11) . ?
C30 F31 1.335(13) . ?

loop_
_geom_torsion_atom_site_label_1
_geom_torsion_atom_site_label_2
_geom_torsion_atom_site_label_3
_geom_torsion_atom_site_label_4
_geom_torsion
_geom_torsion_site_symmetry_1
_geom_torsion_site_symmetry_2
_geom_torsion_site_symmetry_3
_geom_torsion_site_symmetry_4
_geom_torsion_publ_flag
C12 S1 O1 Rh -103.3(6) . . . . ?
C11 S1 O1 Rh 153.9(5) . . . . ?
O5 Rh O1 S1 -136.9(5) . . . . ?
O4 Rh O1 S1 132.2(5) . . . . ?
O2 Rh O1 S1 -48.8(5) . . . . ?
O3 Rh O1 S1 40.5(5) . . . . ?
S6 Rh O1 S1 149.8(11) . . . . ?
C21 S2 O2 Rh 132.1(5) . . . . ?
C22 S2 O2 Rh -124.1(5) . . . . ?
O5 Rh O2 S2 48.5(4) . . . . ?
O4 Rh O2 S2 119(6) . . . . ?
O3 Rh O2 S2 -128.5(4) . . . . ?
O1 Rh O2 S2 -39.8(4) . . . . ?
S6 Rh O2 S2 137.6(4) . . . . ?
C31 S3 O3 Rh 118.0(6) . . . . ?
C32 S3 O3 Rh -138.6(6) . . . . ?
O5 Rh O3 S3 -92(4) . . . . ?
O4 Rh O3 S3 138.0(4) . . . . ?
O2 Rh O3 S3 -39.3(4) . . . . ?
O1 Rh O3 S3 -135.3(4) . . . . ?
S6 Rh O3 S3 52.5(4) . . . . ?
C41 S4 O4 Rh 143.3(6) . . . . ?
C42 S4 O4 Rh -113.4(7) . . . . ?
O5 Rh O4 S4 -146.8(4) . . . . ?
O2 Rh O4 S4 143(6) . . . . ?
O3 Rh O4 S4 30.3(4) . . . . ?
O1 Rh O4 S4 -58.3(4) . . . . ?
S6 Rh O4 S4 124.2(4) . . . . ?
C52 S5 O5 Rh -137.0(6) . . . . ?
C51 S5 O5 Rh 121.6(6) . . . . ?
O4 Rh O5 S5 49.3(4) . . . . ?
O2 Rh O5 S5 -133.5(4) . . . . ?
O3 Rh O5 S5 -81(4) . . . . ?
O1 Rh O5 S5 -37.5(4) . . . . ?
S6 Rh O5 S5 134.7(4) . . . . ?
O5 Rh S6 O6 -168.3(5) . . . . ?
O4 Rh S6 O6 -77.5(5) . . . . ?
O2 Rh S6 O6 103.4(5) . . . . ?
O3 Rh S6 O6 13.9(5) . . . . ?
O1 Rh S6 O6 -95.1(14) . . . . ?
O5 Rh S6 C61 66.5(5) . . . . ?
O4 Rh S6 C61 157.3(5) . . . . ?
O2 Rh S6 C61 -21.8(5) . . . . ?
O3 Rh S6 C61 -111.3(5) . . . . ?
O1 Rh S6 C61 139.8(14) . . . . ?
O5 Rh S6 C62 -46.2(6) . . . . ?
O4 Rh S6 C62 44.6(6) . . . . ?
O2 Rh S6 C62 -134.4(7) . . . . ?
O3 Rh S6 C62 136.0(7) . . . . ?
O1 Rh S6 C62 27.1(16) . . . . ?
O13 S10 C10 F12 55.0(15) . . . . ?
O12 S10 C10 F12 179.2(15) . . . . ?
O11 S10 C10 F12 -65.7(16) . . . . ?
O13 S10 C10 F11 -173.9(14) . . . . ?
O12 S10 C10 F11 -49.7(18) . . . . ?
O11 S10 C10 F11 65.4(16) . . . . ?
O13 S10 C10 F13 -55.5(13) . . . . ?
O12 S10 C10 F13 68.7(15) . . . . ?
O11 S10 C10 F13 -176.2(13) . . . . ?
O22 S20 C20 F22 178.2(11) . . . . ?
O21 S20 C20 F22 -56.8(13) . . . . ?
O23 S20 C20 F22 56.6(13) . . . . ?
O22 S20 C20 F21 -54.6(13) . . . . ?
O21 S20 C20 F21 70.4(13) . . . . ?
O23 S20 C20 F21 -176.1(12) . . . . ?
O22 S20 C20 F23 59.8(12) . . . . ?
O21 S20 C20 F23 -175.2(11) . . . . ?
O23 S20 C20 F23 -61.7(12) . . . . ?
O32 S30 C30 F33 52.5(14) . . . . ?
O31 S30 C30 F33 -167.6(12) . . . . ?
O33 S30 C30 F33 -59.9(12) . . . . ?
O32 S30 C30 F32 172.9(13) . . . . ?
O31 S30 C30 F32 -47.2(14) . . . . ?
O33 S30 C30 F32 60.5(13) . . . . ?
O32 S30 C30 F31 -70.9(13) . . . . ?
O31 S30 C30 F31 69.0(12) . . . . ?
O33 S30 C30 F31 176.7(11) . . . . ?
